data_4076422
loop_
_publ_author_name
'Fandos, Rosa'
'Otero, Antonio'
'Rodr\'iguez, Ana M.'
'Suizo, Sara'

_publ_section_title
;
 Tantalum Complexes Supported by Asymmetric [ONO] Ligands. The Role of
 Weakly Coordinating Anions on Their Reactivity
;
_journal_issue 5
_journal_name_full Organometallics
_journal_page_first 1849
_journal_paper_doi 10.1021/om201199p
_journal_volume 31
_journal_year 2012
_chemical_formula_sum 'C26 H27 F3 N O6 S Ta'
_chemical_formula_weight 719.50
_chemical_name_systematic
;
 ?
;
_space_group_IT_number 56
_symmetry_cell_setting orthorhombic
_symmetry_space_group_name_Hall '-P 2ab 2ac'
_symmetry_space_group_name_H-M 'P c c n'
_atom_sites_solution_hydrogens geom
_atom_sites_solution_primary direct
_atom_sites_solution_secondary difmap
_audit_creation_method SHELXL-97
_cell_angle_alpha 90.00
_cell_angle_beta 90.00
_cell_angle_gamma 90.00
_cell_formula_units_Z 8
_cell_length_a 20.483(4)
_cell_length_b 14.542(2)
_cell_length_c 18.930(5)
_cell_measurement_reflns_used 932
_cell_measurement_temperature 230(2)
_cell_measurement_theta_max 15.899
_cell_measurement_theta_min 2.369
_cell_volume 5639(2)
_computing_cell_refinement 'Bruker SAINT'
_computing_data_collection 'Bruker APEX'
_computing_data_reduction 'Bruker SAINT, SADABS, XPREP'
_computing_molecular_graphics 'Bruker SHELXTL'
_computing_publication_material 'Bruker SHELXTL'
_computing_structure_refinement 'SHELXL-97 (Sheldrick, 1997)'
_computing_structure_solution 'SHELXS-97 (Sheldrick, 1990)'
_diffrn_ambient_temperature 230(2)
_diffrn_measured_fraction_theta_full 0.969
_diffrn_measured_fraction_theta_max 0.969
_diffrn_measurement_device_type 'CCD area detector'
_diffrn_measurement_method 'omega and phi scans'
_diffrn_radiation_monochromator graphite
_diffrn_radiation_source 'fine-focus sealed tube'
_diffrn_radiation_type MoK\a
_diffrn_radiation_wavelength 0.71073
_diffrn_reflns_av_R_equivalents 0.1163
_diffrn_reflns_av_sigmaI/netI 0.1259
_diffrn_reflns_limit_h_max 23
_diffrn_reflns_limit_h_min -24
_diffrn_reflns_limit_k_max 12
_diffrn_reflns_limit_k_min -17
_diffrn_reflns_limit_l_max 22
_diffrn_reflns_limit_l_min -21
_diffrn_reflns_number 23912
_diffrn_reflns_theta_full 25.00
_diffrn_reflns_theta_max 25.00
_diffrn_reflns_theta_min 1.72
_exptl_absorpt_coefficient_mu 4.032
_exptl_absorpt_correction_T_max 0.7386
_exptl_absorpt_correction_T_min 0.3247
_exptl_absorpt_correction_type multi-scan
_exptl_absorpt_process_details SADABS
_exptl_crystal_colour yellow
_exptl_crystal_density_diffrn 1.695
_exptl_crystal_density_method 'not measured'
_exptl_crystal_description prism
_exptl_crystal_F_000 2832
_exptl_crystal_size_max 0.36
_exptl_crystal_size_mid 0.22
_exptl_crystal_size_min 0.08
_refine_diff_density_max 2.182
_refine_diff_density_min -1.192
_refine_diff_density_rms 0.184
_refine_ls_extinction_method none
_refine_ls_goodness_of_fit_ref 0.869
_refine_ls_hydrogen_treatment constr
_refine_ls_matrix_type full
_refine_ls_number_parameters 333
_refine_ls_number_reflns 4821
_refine_ls_number_restraints 0
_refine_ls_restrained_S_all 0.869
_refine_ls_R_factor_all 0.1148
_refine_ls_R_factor_gt 0.0567
_refine_ls_shift/su_max 0.040
_refine_ls_shift/su_mean 0.002
_refine_ls_structure_factor_coef Fsqd
_refine_ls_weighting_details 'calc w=1/[\s^2^(Fo^2^)+(0.0664P)^2^+0.0000P] where P=(Fo^2^+2Fc^2^)/3'
_refine_ls_weighting_scheme calc
_refine_ls_wR_factor_gt 0.1268
_refine_ls_wR_factor_ref 0.1466
_reflns_number_gt 2385
_reflns_number_total 4821
_reflns_threshold_expression >2sigma(I)
_cod_data_source_file om201199p_si_001.cif
_cod_data_source_block 3
_cod_original_cell_volume 5638(2)
_cod_original_sg_symbol_H-M Pccn
_cod_database_code 4076422

loop_
_symmetry_equiv_pos_as_xyz
'x, y, z'
'-x+1/2, -y+1/2, z'
'-x, y+1/2, -z+1/2'
'x+1/2, -y, -z+1/2'
'-x, -y, -z'
'x-1/2, y-1/2, -z'
'x, -y-1/2, z-1/2'
'-x-1/2, y, z-1/2'

loop_
_atom_site_label
_atom_site_type_symbol
_atom_site_fract_x
_atom_site_fract_y
_atom_site_fract_z
_atom_site_U_iso_or_equiv
_atom_site_adp_type
_atom_site_occupancy
_atom_site_symmetry_multiplicity
_atom_site_calc_flag
_atom_site_refinement_flags
_atom_site_disorder_assembly
_atom_site_disorder_group
Ta1 Ta 0.56386(2) 0.74172(3) 0.10548(2) 0.0342(2) Uani 1 1 d . . .
S1 S 0.44663(15) 0.7576(2) 0.24231(16) 0.0458(8) Uani 1 1 d . . .
N1 N 0.5717(4) 0.8809(5) 0.1606(4) 0.034(2) Uani 1 1 d . A .
O1 O 0.6002(4) 0.7083(5) 0.1984(4) 0.049(2) Uani 1 1 d . A .
O2 O 0.6401(4) 0.6966(5) 0.3068(4) 0.055(2) Uani 1 1 d . A .
O3 O 0.5100(3) 0.8147(5) 0.0439(3) 0.0393(19) Uani 1 1 d . A .
C1 C 0.6555(5) 0.8385(7) 0.2493(5) 0.036(3) Uani 1 1 d . A .
C2 C 0.7055(6) 0.8640(8) 0.2915(6) 0.047(3) Uani 1 1 d . . .
H2 H 0.7227 0.8219 0.3235 0.056 Uiso 1 1 calc R . .
C3 C 0.7315(6) 0.9513(10) 0.2883(6) 0.061(4) Uani 1 1 d . . .
H3 H 0.7661 0.9678 0.3175 0.074 Uiso 1 1 calc R . .
C4 C 0.7051(6) 1.0156(8) 0.2398(7) 0.058(3) Uani 1 1 d . . .
H4 H 0.7236 1.0737 0.2351 0.069 Uiso 1 1 calc R . .
C5 C 0.6523(5) 0.9914(7) 0.2005(6) 0.051(3) Uani 1 1 d . A .
H5 H 0.6330 1.0348 0.1711 0.061 Uiso 1 1 calc R . .
C6 C 0.6271(6) 0.9038(7) 0.2035(5) 0.041(3) Uani 1 1 d . . .
C7 C 0.5297(6) 0.9454(8) 0.1539(5) 0.042(3) Uani 1 1 d . . .
H7 H 0.5350 0.9953 0.1841 0.051 Uiso 1 1 calc R A .
C8 C 0.4755(6) 0.9509(7) 0.1064(6) 0.041(3) Uani 1 1 d . A .
C9 C 0.4687(6) 0.8868(8) 0.0490(6) 0.045(3) Uani 1 1 d . . .
C10 C 0.4193(6) 0.9008(8) -0.0006(6) 0.056(4) Uani 1 1 d . A .
H10 H 0.4155 0.8611 -0.0389 0.067 Uiso 1 1 calc R . .
C11 C 0.3773(6) 0.9709(9) 0.0065(6) 0.054(3) Uani 1 1 d . . .
H11 H 0.3453 0.9792 -0.0278 0.064 Uiso 1 1 calc R A .
C12 C 0.3796(6) 1.0311(8) 0.0626(7) 0.054(3) Uani 1 1 d . A .
H12 H 0.3485 1.0773 0.0673 0.065 Uiso 1 1 calc R . .
C13 C 0.4275(5) 1.0220(8) 0.1104(6) 0.049(3) Uani 1 1 d . . .
H13 H 0.4296 1.0637 0.1476 0.058 Uiso 1 1 calc R A .
C14 C 0.5502(11) 0.6511(14) -0.0057(11) 0.041(6) Uiso 0.50 1 d P A 1
C15 C 0.6138(12) 0.6232(15) 0.0215(14) 0.034(6) Uiso 0.50 1 d P A 1
C16 C 0.6051(13) 0.5814(18) 0.0962(15) 0.035(7) Uiso 0.50 1 d P A 1
C17 C 0.5348(14) 0.5781(15) 0.1073(13) 0.037(6) Uiso 0.50 1 d P A 1
C18 C 0.4946(15) 0.6252(18) 0.0433(16) 0.032(9) Uiso 0.50 1 d P A 1
C19 C 0.5259(12) 0.7015(17) -0.0739(13) 0.060(8) Uiso 0.50 1 d P A 1
H19A H 0.5626 0.7156 -0.1036 0.090 Uiso 0.50 1 calc PR A 1
H19B H 0.5041 0.7575 -0.0610 0.090 Uiso 0.50 1 calc PR A 1
H19C H 0.4962 0.6624 -0.0991 0.090 Uiso 0.50 1 calc PR A 1
C20 C 0.6780(14) 0.621(2) -0.0146(15) 0.071(9) Uiso 0.50 1 d P A 1
H20A H 0.7104 0.5971 0.0171 0.107 Uiso 0.50 1 calc PR A 1
H20B H 0.6899 0.6823 -0.0285 0.107 Uiso 0.50 1 calc PR A 1
H20C H 0.6753 0.5825 -0.0556 0.107 Uiso 0.50 1 calc PR A 1
C21 C 0.6558(13) 0.5400(19) 0.1339(13) 0.070(9) Uiso 0.50 1 d P A 1
H21A H 0.6963 0.5500 0.1096 0.105 Uiso 0.50 1 calc PR A 1
H21B H 0.6478 0.4752 0.1378 0.105 Uiso 0.50 1 calc PR A 1
H21C H 0.6583 0.5666 0.1803 0.105 Uiso 0.50 1 calc PR A 1
C22 C 0.5143(13) 0.5375(17) 0.1661(13) 0.068(8) Uiso 0.50 1 d P A 1
H22A H 0.5512 0.5159 0.1926 0.101 Uiso 0.50 1 calc PR A 1
H22B H 0.4866 0.4865 0.1543 0.101 Uiso 0.50 1 calc PR A 1
H22C H 0.4902 0.5809 0.1941 0.101 Uiso 0.50 1 calc PR A 1
C23 C 0.4302(13) 0.6267(19) 0.0422(14) 0.060(9) Uiso 0.50 1 d P A 1
H23A H 0.4155 0.6557 -0.0005 0.091 Uiso 0.50 1 calc PR A 1
H23B H 0.4144 0.6606 0.0822 0.091 Uiso 0.50 1 calc PR A 1
H23C H 0.4138 0.5649 0.0441 0.091 Uiso 0.50 1 calc PR A 1
C14A C 0.572(2) 0.639(2) 0.0048(18) 0.061(12) Uiso 0.50 1 d P A 2
C15A C 0.6139(13) 0.6084(18) 0.0529(18) 0.038(7) Uiso 0.50 1 d P A 2
C16A C 0.5804(19) 0.5688(18) 0.0998(16) 0.041(9) Uiso 0.50 1 d P A 2
C17A C 0.5151(18) 0.593(2) 0.090(2) 0.076(14) Uiso 0.50 1 d P A 2
C18A C 0.5116(18) 0.627(2) 0.0309(18) 0.038(11) Uiso 0.50 1 d P A 2
C19A C 0.5649(11) 0.6846(15) -0.0732(11) 0.045(6) Uiso 0.50 1 d P A 2
H19D H 0.6075 0.6917 -0.0936 0.067 Uiso 0.50 1 calc PR A 2
H19E H 0.5443 0.7438 -0.0694 0.067 Uiso 0.50 1 calc PR A 2
H19F H 0.5390 0.6454 -0.1028 0.067 Uiso 0.50 1 calc PR A 2
C20A C 0.6818(18) 0.591(3) 0.0176(19) 0.126(15) Uiso 0.50 1 d P A 2
H20D H 0.6835 0.6227 -0.0270 0.189 Uiso 0.50 1 calc PR A 2
H20E H 0.6880 0.5267 0.0103 0.189 Uiso 0.50 1 calc PR A 2
H20F H 0.7157 0.6145 0.0478 0.189 Uiso 0.50 1 calc PR A 2
C21A C 0.6267(11) 0.5192(16) 0.1592(12) 0.051(7) Uiso 0.50 1 d P A 2
H21D H 0.6000 0.4969 0.1972 0.076 Uiso 0.50 1 calc PR A 2
H21E H 0.6576 0.5630 0.1772 0.076 Uiso 0.50 1 calc PR A 2
H21F H 0.6496 0.4687 0.1380 0.076 Uiso 0.50 1 calc PR A 2
C22A C 0.4669(11) 0.5418(15) 0.1561(11) 0.047(7) Uiso 0.50 1 d P A 2
H22D H 0.4947 0.5155 0.1916 0.071 Uiso 0.50 1 calc PR A 2
H22E H 0.4403 0.4944 0.1357 0.071 Uiso 0.50 1 calc PR A 2
H22F H 0.4394 0.5876 0.1772 0.071 Uiso 0.50 1 calc PR A 2
C23A C 0.4377(14) 0.637(2) 0.0086(15) 0.068(9) Uiso 0.50 1 d P A 2
H23D H 0.4350 0.6664 -0.0366 0.102 Uiso 0.50 1 calc PR A 2
H23E H 0.4148 0.6729 0.0431 0.102 Uiso 0.50 1 calc PR A 2
H23F H 0.4183 0.5768 0.0057 0.102 Uiso 0.50 1 calc PR A 2
C24 C 0.6586(5) 0.7953(7) 0.0691(5) 0.047(3) Uani 1 1 d . A .
H24A H 0.6932 0.7659 0.0948 0.070 Uiso 1 1 calc R . .
H24B H 0.6603 0.8604 0.0770 0.070 Uiso 1 1 calc R . .
H24C H 0.6636 0.7829 0.0196 0.070 Uiso 1 1 calc R . .
C27 C 0.6297(6) 0.7424(8) 0.2561(6) 0.044(3) Uani 1 1 d . . .
C36 C 0.3588(7) 0.7801(11) 0.2239(9) 0.077(4) Uani 1 1 d . A .
O4 O 0.4715(3) 0.7463(4) 0.1708(4) 0.0422(19) Uani 1 1 d . A .
O5 O 0.4475(4) 0.6753(5) 0.2829(4) 0.062(2) Uani 1 1 d . A .
O6 O 0.4703(4) 0.8362(5) 0.2758(4) 0.074(3) Uani 1 1 d . A .
F1 F 0.3337(4) 0.7118(7) 0.1853(5) 0.104(3) Uani 1 1 d . . .
F2 F 0.3265(4) 0.7846(6) 0.2840(5) 0.131(4) Uani 1 1 d . . .
F3 F 0.3512(4) 0.8569(6) 0.1890(5) 0.127(4) Uani 1 1 d . . .

loop_
_atom_site_aniso_label
_atom_site_aniso_U_11
_atom_site_aniso_U_22
_atom_site_aniso_U_33
_atom_site_aniso_U_23
_atom_site_aniso_U_13
_atom_site_aniso_U_12
Ta1 0.0406(3) 0.0286(3) 0.0333(3) -0.0017(2) -0.0016(2) 0.0024(2)
S1 0.058(2) 0.0355(18) 0.0442(18) -0.0044(15) 0.0042(16) -0.0066(17)
N1 0.040(6) 0.029(5) 0.043(6) 0.013(4) -0.005(5) 0.015(5)
O1 0.088(6) 0.027(4) 0.032(5) 0.001(3) 0.002(5) -0.009(4)
O2 0.080(6) 0.048(5) 0.035(5) -0.004(4) -0.018(5) 0.006(5)
O3 0.038(5) 0.032(5) 0.048(5) 0.001(4) -0.007(4) 0.006(4)
C1 0.043(8) 0.028(7) 0.039(7) -0.003(5) -0.012(6) -0.017(6)
C2 0.060(9) 0.030(7) 0.049(7) -0.003(6) -0.004(7) -0.017(6)
C3 0.058(10) 0.072(11) 0.054(9) -0.016(8) -0.012(7) 0.004(8)
C4 0.049(9) 0.039(8) 0.085(10) 0.002(7) 0.008(8) 0.005(7)
C5 0.043(8) 0.027(7) 0.081(10) -0.003(6) 0.003(7) -0.012(6)
C6 0.056(9) 0.036(7) 0.031(7) -0.010(6) 0.001(6) -0.004(6)
C7 0.058(9) 0.037(8) 0.032(7) 0.001(5) -0.003(7) -0.013(7)
C8 0.049(8) 0.032(7) 0.041(7) 0.011(6) 0.005(7) 0.005(6)
C9 0.072(10) 0.033(7) 0.030(7) 0.006(6) -0.002(7) -0.011(7)
C10 0.070(10) 0.039(8) 0.059(9) 0.004(7) -0.002(8) 0.011(7)
C11 0.060(9) 0.053(9) 0.048(8) 0.007(7) -0.010(7) 0.010(7)
C12 0.039(8) 0.042(8) 0.082(10) 0.021(8) -0.004(8) 0.010(6)
C13 0.034(7) 0.043(8) 0.069(9) 0.005(7) 0.016(7) 0.006(6)
C24 0.066(8) 0.037(7) 0.038(7) 0.001(6) 0.005(7) 0.000(6)
C27 0.050(8) 0.053(9) 0.027(7) -0.007(6) -0.005(6) 0.031(7)
C36 0.071(11) 0.069(11) 0.092(13) 0.026(10) 0.022(10) 0.020(9)
O4 0.043(5) 0.039(5) 0.044(5) -0.018(4) 0.005(4) -0.005(4)
O5 0.086(6) 0.048(5) 0.051(5) 0.015(4) 0.016(5) 0.008(5)
O6 0.119(7) 0.050(6) 0.054(5) -0.020(4) 0.012(5) -0.046(5)
F1 0.075(6) 0.119(8) 0.118(7) -0.006(7) -0.006(6) -0.018(6)
F2 0.094(6) 0.141(9) 0.159(9) 0.037(7) 0.088(7) 0.033(6)
F3 0.098(7) 0.099(7) 0.184(9) 0.078(7) 0.039(7) 0.041(6)

loop_
_atom_type_symbol
_atom_type_description
_atom_type_scat_dispersion_real
_atom_type_scat_dispersion_imag
_atom_type_scat_source
C C 0.0033 0.0016 'International Tables Vol C Tables 4.2.6.8 and 6.1.1.4'
H H 0.0000 0.0000 'International Tables Vol C Tables 4.2.6.8 and 6.1.1.4'
N N 0.0061 0.0033 'International Tables Vol C Tables 4.2.6.8 and 6.1.1.4'
O O 0.0106 0.0060 'International Tables Vol C Tables 4.2.6.8 and 6.1.1.4'
F F 0.0171 0.0103 'International Tables Vol C Tables 4.2.6.8 and 6.1.1.4'
S S 0.1246 0.1234 'International Tables Vol C Tables 4.2.6.8 and 6.1.1.4'
Ta Ta -0.7052 6.5227 'International Tables Vol C Tables 4.2.6.8 and 6.1.1.4'

loop_
_geom_angle_atom_site_label_1
_geom_angle_atom_site_label_2
_geom_angle_atom_site_label_3
_geom_angle
O3 Ta1 O1 153.3(3)
O3 Ta1 C24 96.9(3)
O1 Ta1 C24 91.9(3)
O3 Ta1 O4 80.5(3)
O1 Ta1 O4 80.5(3)
C24 Ta1 O4 153.9(3)
O3 Ta1 N1 80.1(3)
O1 Ta1 N1 77.5(3)
C24 Ta1 N1 76.5(3)
O4 Ta1 N1 77.5(3)
O3 Ta1 C15A 116.0(8)
O1 Ta1 C15A 90.5(8)
C24 Ta1 C15A 77.3(7)
O4 Ta1 C15A 127.3(8)
N1 Ta1 C15A 150.8(6)
O3 Ta1 C14A 84.3(10)
O1 Ta1 C14A 121.7(9)
C24 Ta1 C14A 85.1(9)
O4 Ta1 C14A 120.1(9)
N1 Ta1 C14A 154.1(8)
C15A Ta1 C14A 32.1(10)
O3 Ta1 C17A 100.6(10)
O1 Ta1 C17A 92.6(10)
C24 Ta1 C17A 130.3(9)
O4 Ta1 C17A 75.3(8)
N1 Ta1 C17A 152.2(8)
C15A Ta1 C17A 53.2(10)
C14A Ta1 C17A 51.3(11)
O3 Ta1 C18A 76.9(8)
O1 Ta1 C18A 121.1(8)
C24 Ta1 C18A 116.7(10)
O4 Ta1 C18A 88.2(9)
N1 Ta1 C18A 154.6(8)
C15A Ta1 C18A 52.9(10)
C14A Ta1 C18A 31.9(10)
C17A Ta1 C18A 29.4(11)
O3 Ta1 C17 113.9(7)
O1 Ta1 C17 80.8(6)
C24 Ta1 C17 124.2(7)
O4 Ta1 C17 79.5(7)
N1 Ta1 C17 150.6(6)
C15A Ta1 C17 47.8(8)
C14A Ta1 C17 55.2(10)
C17A Ta1 C17 13.3(10)
C18A Ta1 C17 40.3(10)
O3 Ta1 C16 132.0(6)
O1 Ta1 C16 72.8(7)
C24 Ta1 C16 90.6(7)
O4 Ta1 C16 110.5(7)
N1 Ta1 C16 147.2(6)
C15A Ta1 C16 21.8(7)
C14A Ta1 C16 49.1(10)
C17A Ta1 C16 44.5(10)
C18A Ta1 C16 57.8(9)
C17 Ta1 C16 34.3(9)
O3 Ta1 C14 73.5(6)
O1 Ta1 C14 131.6(5)
C24 Ta1 C14 91.2(6)
O4 Ta1 C14 112.5(6)
N1 Ta1 C14 149.4(5)
C15A Ta1 C14 43.5(9)
C14A Ta1 C14 11.8(11)
C17A Ta1 C14 51.3(10)
C18A Ta1 C14 25.9(9)
C17 Ta1 C14 58.2(7)
C16 Ta1 C14 58.9(8)
O6 S1 O5 116.1(5)
O6 S1 O4 113.1(4)
O5 S1 O4 113.8(4)
O6 S1 C36 106.0(7)
O5 S1 C36 105.2(6)
O4 S1 C36 100.6(6)
C7 N1 C6 114.7(9)
C7 N1 Ta1 123.9(8)
C6 N1 Ta1 121.3(6)
C27 O1 Ta1 143.6(7)
C9 O3 Ta1 138.1(7)
C2 C1 C6 119.5(10)
C2 C1 C27 118.1(10)
C6 C1 C27 122.3(10)
C1 C2 C3 121.3(11)
C2 C3 C4 119.2(12)
C5 C4 C3 119.2(12)
C4 C5 C6 121.1(12)
C5 C6 C1 119.5(11)
C5 C6 N1 119.3(10)
C1 C6 N1 121.2(9)
N1 C7 C8 128.7(11)
C13 C8 C7 122.7(11)
C13 C8 C9 116.2(11)
C7 C8 C9 120.9(11)
O3 C9 C10 121.3(10)
O3 C9 C8 119.7(11)
C10 C9 C8 119.0(11)
C11 C10 C9 120.6(12)
C10 C11 C12 122.5(12)
C13 C12 C11 118.9(11)
C12 C13 C8 122.6(12)
C15 C14 C18 112.7(19)
C15 C14 C19 135(2)
C18 C14 C19 112(2)
C15 C14 Ta1 75.5(11)
C18 C14 Ta1 72.6(12)
C19 C14 Ta1 118.9(14)
C14 C15 C20 129(2)
C14 C15 C16 109.2(17)
C20 C15 C16 121(2)
C14 C15 Ta1 71.0(11)
C20 C15 Ta1 130.9(17)
C16 C15 Ta1 69.6(11)
C21 C16 C17 130(3)
C21 C16 C15 123(3)
C17 C16 C15 105.0(19)
C21 C16 Ta1 128.3(18)
C17 C16 Ta1 71.7(12)
C15 C16 Ta1 74.7(12)
C22 C17 C16 117(3)
C22 C17 C18 131(3)
C16 C17 C18 112.4(19)
C22 C17 Ta1 121.3(17)
C16 C17 Ta1 74.1(12)
C18 C17 Ta1 72.7(12)
C23 C18 C14 138(3)
C23 C18 C17 122(3)
C14 C18 C17 100.3(19)
C23 C18 Ta1 124(2)
C14 C18 Ta1 72.1(12)
C17 C18 Ta1 69.3(12)
C18A C14A C15A 108(3)
C18A C14A C19A 108(3)
C15A C14A C19A 144(4)
C18A C14A Ta1 74.2(19)
C15A C14A Ta1 73.2(17)
C19A C14A Ta1 117.2(19)
C16A C15A C14A 106(3)
C16A C15A C20A 136(3)
C14A C15A C20A 110(4)
C16A C15A Ta1 81.0(17)
C14A C15A Ta1 74.7(18)
C20A C15A Ta1 133(2)
C15A C16A C17A 108(3)
C15A C16A C21A 112(3)
C17A C16A C21A 139(3)
C15A C16A Ta1 69.5(15)
C17A C16A Ta1 68.3(17)
C21A C16A Ta1 118.9(17)
C18A C17A C16A 106(3)
C18A C17A C22A 142(4)
C16A C17A C22A 110(3)
C18A C17A Ta1 77(2)
C16A C17A Ta1 79.1(18)
C22A C17A Ta1 121.6(18)
C17A C18A C14A 110(4)
C17A C18A C23A 110(4)
C14A C18A C23A 141(4)
C17A C18A Ta1 74(2)
C14A C18A Ta1 73.9(19)
C23A C18A Ta1 121(2)
O2 C27 O1 122.0(11)
O2 C27 C1 122.0(11)
O1 C27 C1 115.6(9)
F3 C36 F2 109.6(13)
F3 C36 F1 108.2(14)
F2 C36 F1 108.4(13)
F3 C36 S1 111.1(11)
F2 C36 S1 109.4(11)
F1 C36 S1 110.0(10)
S1 O4 Ta1 143.6(5)

loop_
_geom_bond_atom_site_label_1
_geom_bond_atom_site_label_2
_geom_bond_distance
Ta1 O3 1.923(6)
Ta1 O1 1.971(7)
Ta1 C24 2.202(9)
Ta1 O4 2.261(7)
Ta1 N1 2.283(8)
Ta1 C15A 2.41(2)
Ta1 C14A 2.43(3)
Ta1 C17A 2.40(3)
Ta1 C18A 2.43(3)
Ta1 C17 2.45(2)
Ta1 C16 2.49(2)
Ta1 C14 2.50(2)
S1 O6 1.394(7)
S1 O5 1.422(7)
S1 O4 1.456(7)
S1 C36 1.862(15)
N1 C7 1.279(13)
N1 C6 1.433(12)
O1 C27 1.344(12)
O2 C27 1.186(11)
O3 C9 1.352(13)
C1 C2 1.351(12)
C1 C6 1.411(13)
C1 C27 1.500(14)
C2 C3 1.378(15)
C3 C4 1.417(15)
C4 C5 1.358(13)
C5 C6 1.376(13)
C7 C8 1.431(14)
C8 C13 1.428(14)
C8 C9 1.438(14)
C9 C10 1.394(14)
C10 C11 1.341(14)
C11 C12 1.378(14)
C12 C13 1.340(13)
C14 C15 1.46(4)
C14 C18 1.52(4)
C14 C19 1.57(3)
C15 C20 1.48(3)
C15 C16 1.55(3)
C16 C21 1.40(3)
C16 C17 1.46(4)
C17 C22 1.33(3)
C17 C18 1.62(4)
C18 C23 1.32(3)
C14A C18A 1.33(4)
C14A C15A 1.34(4)
C14A C19A 1.62(4)
C15A C16A 1.26(4)
C15A C20A 1.56(4)
C16A C17A 1.39(4)
C16A C21A 1.64(4)
C17A C18A 1.23(5)
C17A C22A 1.76(4)
C18A C23A 1.58(4)
C36 F3 1.307(14)
C36 F2 1.317(15)
C36 F1 1.336(17)

loop_
_platon_squeeze_void_nr
_platon_squeeze_void_average_x
_platon_squeeze_void_average_y
_platon_squeeze_void_average_z
_platon_squeeze_void_volume
_platon_squeeze_void_count_electrons
_platon_squeeze_void_content
1 0.750 0.250 0.516 148 78 ' '
2 0.750 0.250 1.016 148 78 ' '
3 0.250 0.750 -0.016 148 82 ' '
4 0.250 0.750 0.484 148 82 ' '
